data_4073126
loop_
_publ_author_name
'Marr, Andrew C.'
'Nieuwenhuyzen, Mark'
'Pollock, Ciara L.'
'Saunders, Graham C.'

_publ_section_title
;
 Synthesis of Piano Stool Complexes Employing the
 Pentafluorophenyl-Substituted Diphosphine (C6F5)2PCH2P(C6F5)2and the
 Effect of Phosphine Modifiers on Hydrogen Transfer Catalysis
;
_journal_issue 10
_journal_name_full Organometallics
_journal_page_first 2659
_journal_paper_doi 10.1021/om070089i
_journal_volume 26
_journal_year 2007
_chemical_formula_sum 'C25 H2 F20 P2'
_chemical_formula_weight 744.21
_chemical_name_systematic
; 
 ? 
;
_space_group_IT_number 2
_symmetry_cell_setting triclinic
_symmetry_space_group_name_Hall '-P 1'
_symmetry_space_group_name_H-M 'P -1'
_atom_sites_solution_hydrogens geom
_atom_sites_solution_primary direct
_atom_sites_solution_secondary difmap
_audit_creation_method SHELXL-97
_cell_angle_alpha 82.90
_cell_angle_beta 67.14
_cell_angle_gamma 80.91
_cell_formula_units_Z 2
_cell_length_a 10.440
_cell_length_b 11.061
_cell_length_c 12.053
_cell_measurement_reflns_used 5640
_cell_measurement_temperature 293(2)
_cell_measurement_theta_max 27.87
_cell_measurement_theta_min 2.23
_cell_volume 1263.451
_computing_cell_refinement 'Bruker SMART'
_computing_data_collection 'Bruker SMART'
_computing_data_reduction 'Bruker SAINT'
_computing_molecular_graphics 'Bruker SHELXTL'
_computing_publication_material 'Bruker SHELXTL'
_computing_structure_refinement 'SHELXL-97 (Sheldrick, 1997)'
_computing_structure_solution 'SHELXS-97 (Sheldrick, 1990)'
_diffrn_ambient_temperature 293(2)
_diffrn_measured_fraction_theta_full 0.883
_diffrn_measured_fraction_theta_max 0.883
_diffrn_measurement_device_type 'CCD area detector'
_diffrn_measurement_method 'phi and omega scans'
_diffrn_radiation_monochromator graphite
_diffrn_radiation_source 'fine-focus sealed tube'
_diffrn_radiation_type MoK\a
_diffrn_radiation_wavelength 0.71073
_diffrn_reflns_av_R_equivalents 0.0879
_diffrn_reflns_av_sigmaI/netI 0.0726
_diffrn_reflns_limit_h_max 13
_diffrn_reflns_limit_h_min -13
_diffrn_reflns_limit_k_max 14
_diffrn_reflns_limit_k_min -14
_diffrn_reflns_limit_l_max 15
_diffrn_reflns_limit_l_min -15
_diffrn_reflns_number 14325
_diffrn_reflns_theta_full 28.28
_diffrn_reflns_theta_max 28.28
_diffrn_reflns_theta_min 1.84
_exptl_absorpt_coefficient_mu 0.339
_exptl_absorpt_correction_type empirical
_exptl_absorpt_process_details SADABS
_exptl_crystal_colour colourless
_exptl_crystal_density_diffrn 1.956
_exptl_crystal_density_meas ?
_exptl_crystal_density_method 'not measured'
_exptl_crystal_description block
_exptl_crystal_F_000 724
_exptl_crystal_size_max 0.62
_exptl_crystal_size_mid 0.38
_exptl_crystal_size_min 0.20
_refine_diff_density_max 0.419
_refine_diff_density_min -0.365
_refine_diff_density_rms 0.069
_refine_ls_extinction_method none
_refine_ls_goodness_of_fit_ref 1.032
_refine_ls_hydrogen_treatment calc
_refine_ls_matrix_type full
_refine_ls_number_parameters 424
_refine_ls_number_reflns 5531
_refine_ls_number_restraints 0
_refine_ls_restrained_S_all 1.032
_refine_ls_R_factor_all 0.0648
_refine_ls_R_factor_gt 0.0426
_refine_ls_shift/su_max 0.001
_refine_ls_shift/su_mean 0.000
_refine_ls_structure_factor_coef Fsqd
_refine_ls_weighting_details 'calc w=1/[\s^2^(Fo^2^)+(0.0535P)^2^+0.0000P] where P=(Fo^2^+2Fc^2^)/3'
_refine_ls_weighting_scheme calc
_refine_ls_wR_factor_gt 0.1035
_refine_ls_wR_factor_ref 0.1125
_reflns_number_gt 4072
_reflns_number_total 5531
_reflns_threshold_expression >2sigma(I)
_cod_data_source_file om070089irom20070130_084350.cif
_cod_data_source_block ciara1m
_cod_depositor_comments
;
The following automatic conversions were performed:

'_symmetry_cell_setting' value 'Triclinic' changed to 'triclinic'
according to /home/saulius/struct/CIF-dictionaries/cif_core.dic
dictionary named 'cif_core.dic' version 2.4.1 from 2010-06-29.

Automatic conversion script
Id: cif_fix_values 1715 2011-07-08 13:25:40Z adriana 

The following automatic conversions were performed:

'_exptl_crystal_density_meas' value 'not_measured' was changed to '?'
- the value is perceived as not measured.

Automatic conversion script
Id: cif_fix_values 3008 2015-01-20 13:52:24Z robertas 
;
_cod_original_cell_volume 1263.5
_cod_original_sg_symbol_H-M P-1
_cod_database_code 4073126

loop_
_symmetry_equiv_pos_as_xyz
'x, y, z'
'-x, -y, -z'

loop_
_atom_site_label
_atom_site_type_symbol
_atom_site_fract_x
_atom_site_fract_y
_atom_site_fract_z
_atom_site_U_iso_or_equiv
_atom_site_adp_type
_atom_site_occupancy
_atom_site_symmetry_multiplicity
_atom_site_calc_flag
_atom_site_refinement_flags
C1 C 0.2825(2) 0.56520(19) 0.0848(2) 0.0238(5) Uani 1 1 d .
H1A H 0.1882 0.5927 0.1388 0.029 Uiso 1 1 calc R
H1B H 0.2808 0.4903 0.0515 0.029 Uiso 1 1 calc R
P1 P 0.40272(6) 0.53839(5) 0.16649(5) 0.02296(15) Uani 1 1 d .
C11A C 0.3149(2) 0.43859(18) 0.3005(2) 0.0241(5) Uani 1 1 d .
C12A C 0.2201(2) 0.3588(2) 0.3098(2) 0.0284(5) Uani 1 1 d .
F12A F 0.17321(15) 0.35659(12) 0.22086(13) 0.0398(4) Uani 1 1 d .
C13A C 0.1717(2) 0.2756(2) 0.4080(2) 0.0323(6) Uani 1 1 d .
F13A F 0.08188(15) 0.20078(13) 0.41054(14) 0.0451(4) Uani 1 1 d .
C14A C 0.2191(2) 0.2689(2) 0.5005(2) 0.0348(6) Uani 1 1 d .
F14A F 0.17422(16) 0.18727(14) 0.59498(14) 0.0501(4) Uani 1 1 d .
C15A C 0.3137(2) 0.3451(2) 0.4948(2) 0.0317(5) Uani 1 1 d .
F15A F 0.36122(17) 0.33925(13) 0.58421(13) 0.0468(4) Uani 1 1 d .
C16A C 0.3599(2) 0.4275(2) 0.3957(2) 0.0272(5) Uani 1 1 d .
F16A F 0.45442(14) 0.49932(12) 0.39375(12) 0.0341(3) Uani 1 1 d .
C11B C 0.3750(2) 0.68667(19) 0.23140(19) 0.0226(5) Uani 1 1 d .
C12B C 0.4922(2) 0.7427(2) 0.2139(2) 0.0270(5) Uani 1 1 d .
F12B F 0.62120(13) 0.68400(12) 0.15798(14) 0.0400(4) Uani 1 1 d .
C13B C 0.4833(2) 0.8568(2) 0.2514(2) 0.0311(6) Uani 1 1 d .
F13B F 0.59930(15) 0.90724(13) 0.23348(15) 0.0479(4) Uani 1 1 d .
C14B C 0.3539(3) 0.9200(2) 0.3081(2) 0.0310(6) Uani 1 1 d .
F14B F 0.34324(16) 1.03138(13) 0.34628(15) 0.0467(4) Uani 1 1 d .
C15B C 0.2337(2) 0.8678(2) 0.3303(2) 0.0269(5) Uani 1 1 d .
F15B F 0.10781(15) 0.93001(12) 0.38674(13) 0.0412(4) Uani 1 1 d .
C16B C 0.2459(2) 0.75235(19) 0.2929(2) 0.0243(5) Uani 1 1 d .
F16B F 0.12723(13) 0.70288(12) 0.31636(12) 0.0317(3) Uani 1 1 d .
P2 P 0.34943(6) 0.68463(5) -0.03710(5) 0.02301(15) Uani 1 1 d .
C21A C 0.2338(2) 0.82522(19) 0.02485(19) 0.0230(5) Uani 1 1 d .
C22A C 0.2971(2) 0.9286(2) 0.0178(2) 0.0272(5) Uani 1 1 d .
F22A F 0.43666(13) 0.92518(12) -0.03665(14) 0.0398(4) Uani 1 1 d .
C23A C 0.2216(2) 1.0380(2) 0.0648(2) 0.0329(6) Uani 1 1 d .
F23A F 0.28712(16) 1.13585(13) 0.05571(17) 0.0522(4) Uani 1 1 d .
C24A C 0.0788(3) 1.0448(2) 0.1212(2) 0.0334(6) Uani 1 1 d .
F24A F 0.00458(16) 1.15006(14) 0.16677(15) 0.0486(4) Uani 1 1 d .
C25A C 0.0112(2) 0.9451(2) 0.1282(2) 0.0314(6) Uani 1 1 d .
F25A F -0.12882(13) 0.95509(13) 0.18018(13) 0.0431(4) Uani 1 1 d .
C26A C 0.0882(2) 0.8376(2) 0.0809(2) 0.0269(5) Uani 1 1 d .
F26A F 0.01865(13) 0.74313(12) 0.08701(13) 0.0376(4) Uani 1 1 d .
C21B C 0.2789(2) 0.66216(19) -0.1503(2) 0.0239(5) Uani 1 1 d .
C22B C 0.1965(2) 0.5747(2) -0.1501(2) 0.0270(5) Uani 1 1 d .
F22B F 0.14590(13) 0.49666(12) -0.05304(12) 0.0355(4) Uani 1 1 d .
C23B C 0.1621(2) 0.5629(2) -0.2473(2) 0.0300(5) Uani 1 1 d .
F23B F 0.08444(15) 0.47579(13) -0.24415(14) 0.0431(4) Uani 1 1 d .
C24B C 0.2071(3) 0.6412(2) -0.3487(2) 0.0333(6) Uani 1 1 d .
F24B F 0.17320(16) 0.63068(14) -0.44323(13) 0.0465(4) Uani 1 1 d .
C25B C 0.2879(3) 0.7301(2) -0.3529(2) 0.0348(6) Uani 1 1 d .
F25B F 0.33236(18) 0.80703(15) -0.45142(14) 0.0527(4) Uani 1 1 d .
C26B C 0.3228(2) 0.7385(2) -0.2560(2) 0.0288(5) Uani 1 1 d .
F26B F 0.40278(15) 0.82639(12) -0.26337(13) 0.0396(4) Uani 1 1 d .

loop_
_atom_site_aniso_label
_atom_site_aniso_U_11
_atom_site_aniso_U_22
_atom_site_aniso_U_33
_atom_site_aniso_U_23
_atom_site_aniso_U_13
_atom_site_aniso_U_12
C1 0.0287(11) 0.0187(11) 0.0242(12) 0.0019(9) -0.0110(10) -0.0031(9)
P1 0.0251(3) 0.0182(3) 0.0238(3) 0.0012(2) -0.0086(3) -0.0012(2)
C11A 0.0259(11) 0.0158(11) 0.0269(13) 0.0009(9) -0.0078(10) 0.0007(8)
C12A 0.0311(12) 0.0193(11) 0.0336(14) 0.0008(10) -0.0128(11) -0.0001(9)
F12A 0.0515(9) 0.0325(8) 0.0463(9) 0.0098(7) -0.0295(8) -0.0173(7)
C13A 0.0291(12) 0.0206(12) 0.0402(16) 0.0037(11) -0.0072(12) -0.0026(9)
F13A 0.0424(8) 0.0313(8) 0.0618(11) 0.0139(7) -0.0200(8) -0.0169(7)
C14A 0.0372(13) 0.0256(13) 0.0292(14) 0.0100(11) -0.0039(11) 0.0000(10)
F14A 0.0536(9) 0.0427(9) 0.0427(10) 0.0237(8) -0.0112(8) -0.0126(7)
C15A 0.0384(13) 0.0282(13) 0.0251(13) 0.0020(10) -0.0117(11) 0.0021(10)
F15A 0.0645(10) 0.0456(10) 0.0346(9) 0.0097(7) -0.0265(8) -0.0080(8)
C16A 0.0311(12) 0.0193(11) 0.0287(13) 0.0001(10) -0.0098(11) -0.0009(9)
F16A 0.0430(8) 0.0292(8) 0.0367(9) 0.0036(6) -0.0221(7) -0.0090(6)
C11B 0.0263(11) 0.0176(11) 0.0222(12) 0.0032(9) -0.0089(10) -0.0020(8)
C12B 0.0261(11) 0.0215(12) 0.0318(14) 0.0030(10) -0.0108(11) -0.0020(9)
F12B 0.0267(7) 0.0298(8) 0.0599(11) -0.0036(7) -0.0126(7) -0.0025(6)
C13B 0.0323(12) 0.0249(12) 0.0384(15) 0.0056(11) -0.0154(11) -0.0109(10)
F13B 0.0402(8) 0.0346(8) 0.0737(12) -0.0004(8) -0.0230(8) -0.0171(7)
C14B 0.0477(15) 0.0174(11) 0.0308(14) -0.0005(10) -0.0169(12) -0.0072(10)
F14B 0.0540(9) 0.0253(8) 0.0598(11) -0.0114(7) -0.0164(8) -0.0088(7)
C15B 0.0320(12) 0.0209(12) 0.0221(13) -0.0023(9) -0.0052(10) 0.0007(9)
F15B 0.0375(8) 0.0301(8) 0.0447(10) -0.0114(7) -0.0020(7) -0.0005(6)
C16B 0.0279(11) 0.0230(11) 0.0219(12) 0.0037(9) -0.0090(10) -0.0072(9)
F16B 0.0255(7) 0.0303(8) 0.0364(8) -0.0036(6) -0.0070(6) -0.0060(6)
P2 0.0254(3) 0.0186(3) 0.0239(3) 0.0011(2) -0.0089(3) -0.0022(2)
C21A 0.0270(11) 0.0213(11) 0.0189(12) 0.0008(9) -0.0085(10) 0.0003(9)
C22A 0.0269(11) 0.0239(12) 0.0307(14) -0.0023(10) -0.0116(11) -0.0007(9)
F22A 0.0276(7) 0.0267(8) 0.0643(11) -0.0085(7) -0.0148(7) -0.0036(6)
C23A 0.0381(13) 0.0228(12) 0.0420(16) -0.0057(11) -0.0201(13) 0.0005(10)
F23A 0.0490(9) 0.0248(8) 0.0891(13) -0.0179(8) -0.0303(9) -0.0006(7)
C24A 0.0414(14) 0.0264(13) 0.0318(15) -0.0071(11) -0.0172(12) 0.0107(11)
F24A 0.0490(9) 0.0358(9) 0.0576(11) -0.0174(8) -0.0208(9) 0.0171(7)
C25A 0.0265(12) 0.0344(14) 0.0267(14) 0.0037(11) -0.0075(11) 0.0042(10)
F25A 0.0258(7) 0.0450(9) 0.0438(10) 0.0039(7) -0.0028(7) 0.0051(6)
C26A 0.0269(11) 0.0259(12) 0.0265(13) 0.0042(10) -0.0100(10) -0.0038(9)
F26A 0.0300(7) 0.0313(8) 0.0484(10) 0.0052(7) -0.0120(7) -0.0089(6)
C21B 0.0263(11) 0.0197(11) 0.0225(12) -0.0015(9) -0.0078(10) 0.0026(9)
C22B 0.0237(11) 0.0257(12) 0.0270(13) 0.0014(10) -0.0070(10) 0.0009(9)
F22B 0.0355(7) 0.0361(8) 0.0363(9) 0.0092(7) -0.0143(7) -0.0152(6)
C23B 0.0274(12) 0.0279(13) 0.0356(15) -0.0093(11) -0.0130(11) 0.0024(10)
F23B 0.0426(8) 0.0436(9) 0.0519(10) -0.0063(8) -0.0242(8) -0.0116(7)
C24B 0.0379(13) 0.0353(14) 0.0288(14) -0.0078(11) -0.0173(12) 0.0064(11)
F24B 0.0558(10) 0.0541(10) 0.0371(9) -0.0106(8) -0.0275(8) 0.0042(8)
C25B 0.0427(14) 0.0334(14) 0.0239(14) 0.0039(11) -0.0117(12) 0.0008(11)
F25B 0.0780(12) 0.0525(10) 0.0279(9) 0.0135(7) -0.0225(8) -0.0147(9)
C26B 0.0322(12) 0.0229(12) 0.0282(14) -0.0004(10) -0.0093(11) -0.0014(9)
F26B 0.0554(9) 0.0289(8) 0.0363(9) 0.0075(6) -0.0177(8) -0.0166(7)

loop_
_atom_type_symbol
_atom_type_description
_atom_type_scat_dispersion_real
_atom_type_scat_dispersion_imag
_atom_type_scat_source
C C 0.0033 0.0016 'International Tables Vol C Tables 4.2.6.8 and 6.1.1.4'
H H 0.0000 0.0000 'International Tables Vol C Tables 4.2.6.8 and 6.1.1.4'
F F 0.0171 0.0103 'International Tables Vol C Tables 4.2.6.8 and 6.1.1.4'
P P 0.1023 0.0942 'International Tables Vol C Tables 4.2.6.8 and 6.1.1.4'

loop_
_geom_angle_atom_site_label_1
_geom_angle_atom_site_label_2
_geom_angle_atom_site_label_3
_geom_angle
P1 C1 P2 106.48(10)
C11B P1 C11A 102.06(10)
C11B P1 C1 101.93(10)
C11A P1 C1 104.18(9)
C16A C11A C12A 115.26(19)
C16A C11A P1 117.99(15)
C12A C11A P1 126.10(17)
F12A C12A C13A 116.21(19)
F12A C12A C11A 121.06(19)
C13A C12A C11A 122.7(2)
F13A C13A C14A 120.7(2)
F13A C13A C12A 119.6(2)
C14A C13A C12A 119.7(2)
F14A C14A C15A 120.4(2)
F14A C14A C13A 120.0(2)
C15A C14A C13A 119.7(2)
F15A C15A C14A 120.31(19)
F15A C15A C16A 120.4(2)
C14A C15A C16A 119.3(2)
F16A C16A C15A 116.9(2)
F16A C16A C11A 119.72(19)
C15A C16A C11A 123.4(2)
C12B C11B C16B 115.9(2)
C12B C11B P1 117.98(17)
C16B C11B P1 126.04(15)
F12B C12B C13B 117.45(18)
F12B C12B C11B 119.7(2)
C13B C12B C11B 122.8(2)
F13B C13B C12B 120.9(2)
F13B C13B C14B 119.8(2)
C12B C13B C14B 119.33(19)
F14B C14B C13B 120.1(2)
F14B C14B C15B 119.4(2)
C13B C14B C15B 120.4(2)
F15B C15B C16B 121.17(19)
F15B C15B C14B 119.8(2)
C16B C15B C14B 119.0(2)
F16B C16B C15B 117.9(2)
F16B C16B C11B 119.57(19)
C15B C16B C11B 122.52(19)
C21B P2 C1 104.54(9)
C21B P2 C21A 98.57(9)
C1 P2 C21A 102.92(10)
C22A C21A C26A 116.0(2)
C22A C21A P2 117.40(16)
C26A C21A P2 126.57(17)
F22A C22A C21A 119.8(2)
F22A C22A C23A 117.57(19)
C21A C22A C23A 122.6(2)
F23A C23A C24A 120.2(2)
F23A C23A C22A 120.6(2)
C24A C23A C22A 119.2(2)
F24A C24A C23A 119.8(2)
F24A C24A C25A 120.0(2)
C23A C24A C25A 120.2(2)
F25A C25A C26A 121.2(2)
F25A C25A C24A 119.2(2)
C26A C25A C24A 119.6(2)
F26A C26A C25A 117.98(19)
F26A C26A C21A 119.6(2)
C25A C26A C21A 122.4(2)
C22B C21B C26B 114.96(19)
C22B C21B P2 129.69(16)
C26B C21B P2 115.17(16)
F22B C22B C23B 116.45(19)
F22B C22B C21B 120.83(19)
C23B C22B C21B 122.7(2)
F23B C23B C24B 119.3(2)
F23B C23B C22B 120.8(2)
C24B C23B C22B 119.9(2)
F24B C24B C23B 120.1(2)
F24B C24B C25B 120.3(2)
C23B C24B C25B 119.6(2)
F25B C25B C26B 120.5(2)
F25B C25B C24B 120.1(2)
C26B C25B C24B 119.4(2)
F26B C26B C25B 117.83(19)
F26B C26B C21B 118.7(2)
C25B C26B C21B 123.4(2)

loop_
_geom_bond_atom_site_label_1
_geom_bond_atom_site_label_2
_geom_bond_distance
C1 P1 1.8445(19)
C1 P2 1.846(2)
P1 C11B 1.838(2)
P1 C11A 1.843(2)
C11A C16A 1.384(3)
C11A C12A 1.391(3)
C12A F12A 1.344(3)
C12A C13A 1.384(3)
C13A F13A 1.335(3)
C13A C14A 1.375(3)
C14A F14A 1.341(2)
C14A C15A 1.373(3)
C15A F15A 1.342(3)
C15A C16A 1.383(3)
C16A F16A 1.353(2)
C11B C12B 1.390(3)
C11B C16B 1.393(3)
C12B F12B 1.348(3)
C12B C13B 1.371(3)
C13B F13B 1.343(2)
C13B C14B 1.372(3)
C14B F14B 1.341(3)
C14B C15B 1.383(3)
C15B F15B 1.342(3)
C15B C16B 1.377(3)
C16B F16B 1.348(2)
P2 C21B 1.840(2)
P2 C21A 1.851(2)
C21A C22A 1.387(3)
C21A C26A 1.395(3)
C22A F22A 1.342(2)
C22A C23A 1.388(3)
C23A F23A 1.341(2)
C23A C24A 1.371(3)
C24A F24A 1.341(3)
C24A C25A 1.378(3)
C25A F25A 1.340(2)
C25A C26A 1.376(3)
C26A F26A 1.343(2)
C21B C22B 1.391(3)
C21B C26B 1.396(3)
C22B F22B 1.344(2)
C22B C23B 1.378(3)
C23B F23B 1.342(2)
C23B C24B 1.373(3)
C24B F24B 1.340(3)
C24B C25B 1.378(3)
C25B F25B 1.340(3)
C25B C26B 1.369(3)
C26B F26B 1.352(2)

loop_
_cod_related_entry_id
_cod_related_entry_database
_cod_related_entry_code
1 ChemSpider 21157763
